data_1557891
loop_
_publ_author_name
'Zhou, Jia'
'Gao, Ying'
'Chang, Jin-Ling'
'Yu, Heng-Yi'
'Chen, Juan'
'Zhou, Ming'
'Meng, Xiang-Gao'
'Ruan, Han-Li'

_publ_section_title
;
 Resorcylic Acid Lactones from an Ilyonectria sp.
;
_journal_name_full 'Journal of Natural Products'
_journal_paper_doi 10.1021/acs.jnatprod.9b01167
_journal_year 2020
_chemical_absolute_configuration ad
_chemical_formula_moiety 'C19 H21 Cl O7, H2 O'
_chemical_formula_sum 'C19 H23 Cl O8'
_chemical_formula_weight 414.82
_space_group_crystal_system orthorhombic
_space_group_IT_number 19
_space_group_name_Hall 'P 2ac 2ab'
_space_group_name_H-M_alt 'P 21 21 21'
_atom_sites_solution_hydrogens mixed
_atom_sites_solution_primary direct
_audit_creation_date 2018-12-18
_audit_creation_method
; 
Olex2 1.2 
(compiled 2018.05.29 svn.r3508 for OlexSys, GUI svn.r5506) 
;
_cell_angle_alpha 90
_cell_angle_beta 90
_cell_angle_gamma 90
_cell_formula_units_Z 4
_cell_length_a 5.05630(10)
_cell_length_b 19.3072(4)
_cell_length_c 19.3617(4)
_cell_measurement_reflns_used 6159
_cell_measurement_temperature 293(2)
_cell_measurement_theta_max 66.35
_cell_measurement_theta_min 4.57
_cell_volume 1890.15(7)
_computing_cell_refinement 'SAINT v7.68A (Bruker, 2009)'
_computing_data_collection 'Bruker APEX2'
_computing_data_reduction 'SAINT v7.68A (Bruker, 2009)'
_computing_molecular_graphics 'Olex2 (Dolomanov et al., 2009)'
_computing_publication_material 'Olex2 (Dolomanov et al., 2009)'
_computing_structure_refinement 'XL (Sheldrick, 2008)'
_computing_structure_solution 'ShelXS (Sheldrick, 2008)'
_diffrn_ambient_temperature 293(2)
_diffrn_measured_fraction_theta_full 0.965
_diffrn_measured_fraction_theta_max 0.964
_diffrn_measurement_device_type 'Bruker APEX-II CCD'
_diffrn_measurement_method '\f and \w scans'
_diffrn_radiation_monochromator graphite
_diffrn_radiation_type CuK\a
_diffrn_radiation_wavelength 1.54178
_diffrn_reflns_av_R_equivalents 0.0915
_diffrn_reflns_av_unetI/netI 0.0451
_diffrn_reflns_Laue_measured_fraction_full 0.965
_diffrn_reflns_Laue_measured_fraction_max 0.964
_diffrn_reflns_limit_h_max 5
_diffrn_reflns_limit_h_min -5
_diffrn_reflns_limit_k_max 21
_diffrn_reflns_limit_k_min -22
_diffrn_reflns_limit_l_max 21
_diffrn_reflns_limit_l_min -22
_diffrn_reflns_number 25728
_diffrn_reflns_point_group_measured_fraction_full 0.938
_diffrn_reflns_point_group_measured_fraction_max 0.938
_diffrn_reflns_theta_full 66.582
_diffrn_reflns_theta_max 66.582
_diffrn_reflns_theta_min 3.232
_diffrn_standards_number 0
_exptl_absorpt_coefficient_mu 2.200
_exptl_absorpt_correction_T_max 0.7528
_exptl_absorpt_correction_T_min 0.4440
_exptl_absorpt_correction_type multi-scan
_exptl_absorpt_process_details
; 
SADABS-2008/1 (Bruker,2008) was used for absorption correction. 
wR2(int) was 0.1859 before and 0.0992 after correction. 
The Ratio of minimum to maximum transmission is 0.5898. 
The \l/2 correction factor is 0.0015. 
;
_exptl_crystal_colour colorless
_exptl_crystal_density_diffrn 1.458
_exptl_crystal_description needle
_exptl_crystal_F_000 872
_exptl_crystal_size_max 0.16
_exptl_crystal_size_mid 0.05
_exptl_crystal_size_min 0.02
_refine_diff_density_max 0.641
_refine_diff_density_min -0.420
_refine_diff_density_rms 0.047
_refine_ls_abs_structure_details
; 
 Flack x determined using 1028 quotients [(I+)-(I-)]/[(I+)+(I-)] 
 (Parsons, Flack and Wagner, Acta Cryst. B69 (2013) 249-259). 
;
_refine_ls_abs_structure_Flack 0.029(11)
_refine_ls_extinction_method none
_refine_ls_goodness_of_fit_ref 1.055
_refine_ls_hydrogen_treatment constr
_refine_ls_matrix_type full
_refine_ls_number_parameters 261
_refine_ls_number_reflns 3112
_refine_ls_number_restraints 0
_refine_ls_restrained_S_all 1.055
_refine_ls_R_factor_all 0.0505
_refine_ls_R_factor_gt 0.0449
_refine_ls_shift/su_max 0.000
_refine_ls_shift/su_mean 0.000
_refine_ls_structure_factor_coef Fsqd
_refine_ls_weighting_details 'w=1/[\s^2^(Fo^2^)+(0.0589P)^2^+0.8139P] where P=(Fo^2^+2Fc^2^)/3'
_refine_ls_weighting_scheme calc
_refine_ls_wR_factor_gt 0.1159
_refine_ls_wR_factor_ref 0.1195
_reflns_Friedel_coverage 0.647
_reflns_Friedel_fraction_full 0.901
_reflns_Friedel_fraction_max 0.901
_reflns_number_gt 2773
_reflns_number_total 3112
_reflns_threshold_expression 'I > 2\s(I)'
_cod_data_source_file np9b01167_si_007.cif
_cod_data_source_block t
_cod_database_code 1557891
_shelx_shelxl_version_number 2014/7
_shelx_space_group_comment
; 
The symmetry employed for this shelxl refinement is uniquely defined 
by the following loop, which should always be used as a source of 
symmetry information in preference to the above space-group names. 
They are only intended as comments. 
;
_shelx_estimated_absorpt_t_max 0.957
_shelx_estimated_absorpt_t_min 0.720
_olex2_refinement_description
; 
1. Fixed Uiso 
 At 1.2 times of: 
  All C(H) groups, All C(H,H) groups 
 At 1.5 times of: 
  All C(H,H,H) groups, All O(H) groups, All O(H,H) groups 
2.a Free rotating group: 
 O8(H8A,H8B) 
2.b Ternary CH refined with riding coordinates: 
 C2(H2), C4(H4), C5(H5), C6(H6) 
2.c Secondary CH2 refined with riding coordinates: 
 C3(H3A,H3B), C11(H11A,H11B) 
2.d Aromatic/amide H refined with riding coordinates: 
 C7(H7), C8(H8), C9(H9), C15(H15) 
2.e Idealised Me refined as rotating group: 
 C1(H1A,H1B,H1C), C19(H19A,H19B,H19C) 
2.f Idealised tetrahedral OH refined as rotating group: 
 O3(H3), O6(H6A), O7(H7A) 
;
_olex2_submission_special_instructions 'No special instructions were received'

loop_
_space_group_symop_operation_xyz
'x, y, z'
'x+1/2, -y+1/2, -z'
'-x, y+1/2, -z+1/2'
'-x+1/2, -y, z+1/2'

loop_
_atom_site_label
_atom_site_type_symbol
_atom_site_fract_x
_atom_site_fract_y
_atom_site_fract_z
_atom_site_U_iso_or_equiv
_atom_site_adp_type
_atom_site_occupancy
_atom_site_site_symmetry_order
_atom_site_calc_flag
_atom_site_refinement_flags_posn
_atom_site_refinement_flags_adp
_atom_site_refinement_flags_occupancy
_atom_site_disorder_assembly
_atom_site_disorder_group
C1 C 0.3501(13) 0.4365(3) 0.3865(2) 0.0634(15) Uani 1 1 d . . . . .
H1A H 0.5349 0.4477 0.3844 0.095 Uiso 1 1 calc GR . . . .
H1B H 0.3119 0.4147 0.4300 0.095 Uiso 1 1 calc GR . . . .
H1C H 0.2474 0.4781 0.3823 0.095 Uiso 1 1 calc GR . . . .
C2 C 0.2812(9) 0.3877(2) 0.32838(19) 0.0379(9) Uani 1 1 d . . . . .
H2 H 0.0898 0.3797 0.3272 0.046 Uiso 1 1 calc R . . . .
C3 C 0.4259(9) 0.3195(2) 0.3339(2) 0.0408(10) Uani 1 1 d . . . . .
H3A H 0.4404 0.3077 0.3824 0.049 Uiso 1 1 calc R . . . .
H3B H 0.6041 0.3262 0.3165 0.049 Uiso 1 1 calc R . . . .
C4 C 0.3061(8) 0.2578(2) 0.2964(2) 0.0366(9) Uani 1 1 d . . . . .
H4 H 0.4282 0.2185 0.3003 0.044 Uiso 1 1 calc R . . . .
C5 C 0.2525(8) 0.27135(19) 0.2196(2) 0.0347(9) Uani 1 1 d . . . . .
H5 H 0.1344 0.3115 0.2163 0.042 Uiso 1 1 calc R . . . .
C6 C 0.1202(11) 0.2110(2) 0.1828(2) 0.0515(12) Uani 1 1 d . . . . .
H6 H -0.0590 0.2095 0.2019 0.062 Uiso 1 1 calc R . . . .
C7 C 0.0806(11) 0.2232(2) 0.1068(2) 0.0536(12) Uani 1 1 d . . . . .
H7 H -0.0150 0.1892 0.0837 0.064 Uiso 1 1 calc R . . . .
C8 C 0.1624(10) 0.2753(2) 0.0685(2) 0.0506(12) Uani 1 1 d . . . . .
H8 H 0.1015 0.2744 0.0232 0.061 Uiso 1 1 calc R . . . .
C9 C 0.3319(9) 0.3342(2) 0.0848(2) 0.0413(10) Uani 1 1 d . . . . .
H9 H 0.3293 0.3711 0.0540 0.050 Uiso 1 1 calc R . . . .
C10 C 0.4896(8) 0.3403(2) 0.1393(2) 0.0353(9) Uani 1 1 d . . . . .
C11 C 0.6816(8) 0.3991(2) 0.1510(2) 0.0369(9) Uani 1 1 d . . . . .
H11A H 0.8381 0.3913 0.1231 0.044 Uiso 1 1 calc R . . . .
H11B H 0.7357 0.3990 0.1991 0.044 Uiso 1 1 calc R . . . .
C12 C 0.5677(8) 0.4696(2) 0.1335(2) 0.0348(9) Uani 1 1 d . . . . .
C13 C 0.6615(9) 0.5037(2) 0.0753(2) 0.0391(10) Uani 1 1 d . . . . .
C14 C 0.5722(9) 0.5704(2) 0.0574(2) 0.0410(10) Uani 1 1 d . . . . .
C15 C 0.3765(10) 0.6016(2) 0.0963(2) 0.0451(10) Uani 1 1 d . . . . .
H15 H 0.3148 0.6453 0.0843 0.054 Uiso 1 1 calc R . . . .
C16 C 0.2731(9) 0.5679(2) 0.1528(2) 0.0416(10) Uani 1 1 d . . . . .
C17 C 0.3681(8) 0.50208(19) 0.1735(2) 0.0346(9) Uani 1 1 d . . . . .
C18 C 0.2448(8) 0.47253(19) 0.2360(2) 0.0349(9) Uani 1 1 d . . . . .
C19 C 0.4307(16) 0.1205(4) 0.1597(4) 0.105(3) Uani 1 1 d . . . . .
H19A H 0.3735 0.1142 0.1128 0.157 Uiso 1 1 calc GR . . . .
H19B H 0.4835 0.0766 0.1786 0.157 Uiso 1 1 calc GR . . . .
H19C H 0.5779 0.1519 0.1608 0.157 Uiso 1 1 calc GR . . . .
Cl1 Cl 0.8906(3) 0.46634(7) 0.02044(6) 0.0640(4) Uani 1 1 d . . . . .
O1 O 0.0462(6) 0.49576(16) 0.26310(17) 0.0510(8) Uani 1 1 d . . . . .
O2 O 0.3708(6) 0.41771(13) 0.26230(13) 0.0374(6) Uani 1 1 d . . . . .
O3 O 0.0655(6) 0.24026(15) 0.33078(14) 0.0442(7) Uani 1 1 d . . . . .
H3 H 0.0275 0.1998 0.3224 0.066 Uiso 1 1 calc GR . . . .
O4 O 0.5028(6) 0.29066(15) 0.19069(15) 0.0413(7) Uani 1 1 d . . . . .
O5 O 0.2266(13) 0.14720(19) 0.1982(2) 0.0980(17) Uani 1 1 d . . . . .
O6 O 0.6826(7) 0.60051(17) 0.00122(17) 0.0593(9) Uani 1 1 d . . . . .
H6A H 0.6080 0.6374 -0.0067 0.089 Uiso 1 1 calc GR . . . .
O7 O 0.0797(7) 0.60211(16) 0.18679(17) 0.0560(9) Uani 1 1 d . . . . .
H7A H 0.0233 0.5778 0.2182 0.084 Uiso 1 1 calc GR . . . .
O8 O -0.0210(7) 0.26856(17) 0.46898(16) 0.0512(8) Uani 1 1 d . . . . .
H8A H 0.1251 0.2589 0.4885 0.077 Uiso 1 1 d G . . . .
H8B H 0.0132 0.2672 0.4260 0.077 Uiso 1 1 d G . . . .

loop_
_atom_site_aniso_label
_atom_site_aniso_U_11
_atom_site_aniso_U_22
_atom_site_aniso_U_33
_atom_site_aniso_U_23
_atom_site_aniso_U_13
_atom_site_aniso_U_12
C1 0.108(5) 0.049(3) 0.033(2) -0.005(2) -0.004(3) -0.020(3)
C2 0.045(3) 0.038(2) 0.031(2) 0.0001(17) -0.0016(18) -0.0102(18)
C3 0.045(3) 0.044(2) 0.033(2) 0.0080(18) -0.0064(18) -0.0067(19)
C4 0.040(2) 0.034(2) 0.036(2) 0.0061(17) 0.0046(17) 0.0036(17)
C5 0.040(2) 0.030(2) 0.034(2) 0.0013(16) 0.0044(17) 0.0035(17)
C6 0.074(3) 0.034(2) 0.046(3) -0.0071(19) 0.001(2) -0.005(2)
C7 0.073(4) 0.046(2) 0.042(2) -0.010(2) -0.001(2) -0.009(2)
C8 0.059(3) 0.054(3) 0.038(2) -0.005(2) 0.000(2) 0.003(2)
C9 0.049(3) 0.038(2) 0.037(2) 0.0053(18) 0.004(2) 0.0061(19)
C10 0.036(2) 0.034(2) 0.036(2) 0.0071(17) 0.0087(17) 0.0110(17)
C11 0.032(2) 0.040(2) 0.039(2) 0.0070(18) 0.0051(16) 0.0093(17)
C12 0.035(2) 0.0341(19) 0.036(2) 0.0034(17) 0.0001(17) -0.0007(17)
C13 0.040(2) 0.039(2) 0.038(2) 0.0064(18) 0.0046(18) 0.0070(19)
C14 0.047(3) 0.042(2) 0.035(2) 0.0070(18) -0.0023(18) 0.001(2)
C15 0.058(3) 0.031(2) 0.046(2) 0.0064(18) 0.005(2) 0.009(2)
C16 0.052(3) 0.035(2) 0.038(2) -0.0020(18) 0.0044(19) 0.0028(19)
C17 0.038(2) 0.0301(19) 0.035(2) 0.0005(16) 0.0029(18) -0.0003(17)
C18 0.040(2) 0.031(2) 0.034(2) -0.0030(17) -0.0002(17) -0.0051(18)
C19 0.091(6) 0.119(6) 0.104(5) 0.030(5) 0.021(4) 0.037(5)
Cl1 0.0721(9) 0.0631(7) 0.0568(7) 0.0195(6) 0.0312(6) 0.0239(6)
O1 0.050(2) 0.0476(17) 0.0557(19) 0.0071(14) 0.0176(16) 0.0092(14)
O2 0.0434(16) 0.0379(15) 0.0308(13) 0.0044(11) 0.0043(12) 0.0021(12)
O3 0.058(2) 0.0355(15) 0.0389(15) -0.0037(13) 0.0088(14) -0.0124(14)
O4 0.0376(16) 0.0439(16) 0.0423(16) 0.0162(13) 0.0052(13) 0.0095(13)
O5 0.183(5) 0.050(2) 0.061(2) -0.0009(19) 0.009(3) 0.027(3)
O6 0.073(2) 0.0511(19) 0.0537(19) 0.0218(16) 0.0212(17) 0.0092(16)
O7 0.073(2) 0.0410(17) 0.0546(19) 0.0075(14) 0.0226(17) 0.0189(17)
O8 0.062(2) 0.0511(19) 0.0403(16) -0.0076(14) 0.0028(15) 0.0036(16)

loop_
_atom_type_symbol
_atom_type_description
_atom_type_scat_dispersion_real
_atom_type_scat_dispersion_imag
_atom_type_scat_source
C C 0.0181 0.0091 'International Tables Vol C Tables 4.2.6.8 and 6.1.1.4'
H H 0.0000 0.0000 'International Tables Vol C Tables 4.2.6.8 and 6.1.1.4'
Cl Cl 0.3639 0.7018 'International Tables Vol C Tables 4.2.6.8 and 6.1.1.4'
O O 0.0492 0.0322 'International Tables Vol C Tables 4.2.6.8 and 6.1.1.4'

loop_
_geom_angle_atom_site_label_1
_geom_angle_atom_site_label_2
_geom_angle_atom_site_label_3
_geom_angle
_geom_angle_site_symmetry_1
_geom_angle_site_symmetry_3
_geom_angle_publ_flag
H1A C1 H1B 109.5 . . ?
H1A C1 H1C 109.5 . . ?
H1B C1 H1C 109.5 . . ?
C2 C1 H1A 109.5 . . ?
C2 C1 H1B 109.5 . . ?
C2 C1 H1C 109.5 . . ?
C1 C2 H2 110.1 . . ?
C1 C2 C3 112.3(4) . . ?
C3 C2 H2 110.1 . . ?
O2 C2 C1 109.3(3) . . ?
O2 C2 H2 110.1 . . ?
O2 C2 C3 104.8(3) . . ?
C2 C3 H3A 108.0 . . ?
C2 C3 H3B 108.0 . . ?
C2 C3 C4 117.1(3) . . ?
H3A C3 H3B 107.3 . . ?
C4 C3 H3A 108.0 . . ?
C4 C3 H3B 108.0 . . ?
C3 C4 H4 108.5 . . ?
C3 C4 C5 113.5(3) . . ?
C5 C4 H4 108.5 . . ?
O3 C4 C3 107.6(3) . . ?
O3 C4 H4 108.5 . . ?
O3 C4 C5 110.0(3) . . ?
C4 C5 H5 107.9 . . ?
C6 C5 C4 113.7(3) . . ?
C6 C5 H5 107.9 . . ?
O4 C5 C4 105.5(3) . . ?
O4 C5 H5 107.9 . . ?
O4 C5 C6 113.9(4) . . ?
C5 C6 H6 104.6 . . ?
C7 C6 C5 113.4(4) . . ?
C7 C6 H6 104.6 . . ?
O5 C6 C5 114.3(4) . . ?
O5 C6 H6 104.6 . . ?
O5 C6 C7 113.9(4) . . ?
C6 C7 H7 115.5 . . ?
C8 C7 C6 129.0(4) . . ?
C8 C7 H7 115.5 . . ?
C7 C8 H8 114.4 . . ?
C7 C8 C9 131.1(4) . . ?
C9 C8 H8 114.4 . . ?
C8 C9 H9 116.8 . . ?
C10 C9 C8 126.5(4) . . ?
C10 C9 H9 116.8 . . ?
C9 C10 C11 124.9(4) . . ?
C9 C10 O4 122.6(4) . . ?
O4 C10 C11 112.4(3) . . ?
C10 C11 H11A 108.9 . . ?
C10 C11 H11B 108.9 . . ?
C10 C11 C12 113.4(3) . . ?
H11A C11 H11B 107.7 . . ?
C12 C11 H11A 108.9 . . ?
C12 C11 H11B 108.9 . . ?
C13 C12 C11 118.5(4) . . ?
C13 C12 C17 118.5(4) . . ?
C17 C12 C11 123.0(3) . . ?
C12 C13 C14 121.6(4) . . ?
C12 C13 Cl1 122.0(3) . . ?
C14 C13 Cl1 116.4(3) . . ?
C15 C14 C13 119.6(4) . . ?
O6 C14 C13 117.3(4) . . ?
O6 C14 C15 123.1(4) . . ?
C14 C15 H15 120.0 . . ?
C16 C15 C14 120.0(4) . . ?
C16 C15 H15 120.0 . . ?
C15 C16 C17 121.3(4) . . ?
O7 C16 C15 115.6(4) . . ?
O7 C16 C17 123.1(4) . . ?
C12 C17 C18 125.3(4) . . ?
C16 C17 C12 118.9(4) . . ?
C16 C17 C18 115.8(4) . . ?
O1 C18 C17 124.0(4) . . ?
O1 C18 O2 121.4(4) . . ?
O2 C18 C17 114.6(4) . . ?
H19A C19 H19B 109.5 . . ?
H19A C19 H19C 109.5 . . ?
H19B C19 H19C 109.5 . . ?
O5 C19 H19A 109.5 . . ?
O5 C19 H19B 109.5 . . ?
O5 C19 H19C 109.5 . . ?
C18 O2 C2 119.7(3) . . ?
C4 O3 H3 109.5 . . ?
C10 O4 C5 114.8(3) . . ?
C19 O5 C6 120.8(5) . . ?
C14 O6 H6A 109.5 . . ?
C16 O7 H7A 109.5 . . ?
H8A O8 H8B 104.5 . . ?

loop_
_geom_bond_atom_site_label_1
_geom_bond_atom_site_label_2
_geom_bond_distance
_geom_bond_site_symmetry_2
_geom_bond_publ_flag
C1 H1A 0.9600 . ?
C1 H1B 0.9600 . ?
C1 H1C 0.9600 . ?
C1 C2 1.509(6) . ?
C2 H2 0.9800 . ?
C2 C3 1.510(6) . ?
C2 O2 1.476(5) . ?
C3 H3A 0.9700 . ?
C3 H3B 0.9700 . ?
C3 C4 1.521(6) . ?
C4 H4 0.9800 . ?
C4 C5 1.534(5) . ?
C4 O3 1.428(5) . ?
C5 H5 0.9800 . ?
C5 C6 1.521(6) . ?
C5 O4 1.433(5) . ?
C6 H6 0.9800 . ?
C6 C7 1.502(7) . ?
C6 O5 1.377(6) . ?
C7 H7 0.9300 . ?
C7 C8 1.317(7) . ?
C8 H8 0.9300 . ?
C8 C9 1.458(6) . ?
C9 H9 0.9300 . ?
C9 C10 1.327(6) . ?
C10 C11 1.511(6) . ?
C10 O4 1.384(5) . ?
C11 H11A 0.9700 . ?
C11 H11B 0.9700 . ?
C11 C12 1.517(5) . ?
C12 C13 1.388(6) . ?
C12 C17 1.418(6) . ?
C13 C14 1.408(6) . ?
C13 Cl1 1.729(4) . ?
C14 C15 1.382(6) . ?
C14 O6 1.353(5) . ?
C15 H15 0.9300 . ?
C15 C16 1.376(6) . ?
C16 C17 1.417(6) . ?
C16 O7 1.351(5) . ?
C17 C18 1.476(5) . ?
C18 O1 1.218(5) . ?
C18 O2 1.336(5) . ?
C19 H19A 0.9600 . ?
C19 H19B 0.9600 . ?
C19 H19C 0.9600 . ?
C19 O5 1.374(8) . ?
O3 H3 0.8200 . ?
O6 H6A 0.8200 . ?
O7 H7A 0.8200 . ?
O8 H8A 0.8500 . ?
O8 H8B 0.8502 . ?

loop_
_geom_torsion_atom_site_label_1
_geom_torsion_atom_site_label_2
_geom_torsion_atom_site_label_3
_geom_torsion_atom_site_label_4
_geom_torsion
_geom_torsion_site_symmetry_1
_geom_torsion_site_symmetry_2
_geom_torsion_site_symmetry_3
_geom_torsion_site_symmetry_4
_geom_torsion_publ_flag
C1 C2 C3 C4 158.1(4) . . . . ?
C1 C2 O2 C18 -71.2(5) . . . . ?
C2 C3 C4 C5 53.5(5) . . . . ?
C2 C3 C4 O3 -68.5(4) . . . . ?
C3 C2 O2 C18 168.2(3) . . . . ?
C3 C4 C5 C6 -177.2(4) . . . . ?
C3 C4 C5 O4 57.4(4) . . . . ?
C4 C5 C6 C7 -177.1(4) . . . . ?
C4 C5 C6 O5 -44.3(6) . . . . ?
C4 C5 O4 C10 -144.5(3) . . . . ?
C5 C6 C7 C8 6.0(8) . . . . ?
C5 C6 O5 C19 -90.1(7) . . . . ?
C6 C5 O4 C10 90.2(4) . . . . ?
C6 C7 C8 C9 5.5(10) . . . . ?
C7 C6 O5 C19 42.5(8) . . . . ?
C7 C8 C9 C10 15.9(8) . . . . ?
C8 C9 C10 C11 173.9(4) . . . . ?
C8 C9 C10 O4 -3.1(7) . . . . ?
C9 C10 C11 C12 42.7(5) . . . . ?
C9 C10 O4 C5 -52.2(5) . . . . ?
C10 C11 C12 C13 -109.1(4) . . . . ?
C10 C11 C12 C17 70.3(5) . . . . ?
C11 C10 O4 C5 130.4(3) . . . . ?
C11 C12 C13 C14 -177.5(4) . . . . ?
C11 C12 C13 Cl1 3.2(6) . . . . ?
C11 C12 C17 C16 -179.7(4) . . . . ?
C11 C12 C17 C18 -0.3(6) . . . . ?
C12 C13 C14 C15 -3.4(7) . . . . ?
C12 C13 C14 O6 177.5(4) . . . . ?
C12 C17 C18 O1 -167.7(4) . . . . ?
C12 C17 C18 O2 13.2(6) . . . . ?
C13 C12 C17 C16 -0.3(6) . . . . ?
C13 C12 C17 C18 179.1(4) . . . . ?
C13 C14 C15 C16 1.0(7) . . . . ?
C14 C15 C16 C17 1.8(7) . . . . ?
C14 C15 C16 O7 -178.9(4) . . . . ?
C15 C16 C17 C12 -2.2(6) . . . . ?
C15 C16 C17 C18 178.4(4) . . . . ?
C16 C17 C18 O1 11.6(6) . . . . ?
C16 C17 C18 O2 -167.5(3) . . . . ?
C17 C12 C13 C14 3.0(6) . . . . ?
C17 C12 C13 Cl1 -176.2(3) . . . . ?
C17 C18 O2 C2 174.3(3) . . . . ?
Cl1 C13 C14 C15 175.8(3) . . . . ?
Cl1 C13 C14 O6 -3.2(5) . . . . ?
O1 C18 O2 C2 -4.8(5) . . . . ?
O2 C2 C3 C4 -83.3(4) . . . . ?
O3 C4 C5 C6 -56.5(5) . . . . ?
O3 C4 C5 O4 178.1(3) . . . . ?
O4 C5 C6 C7 -56.3(5) . . . . ?
O4 C5 C6 O5 76.5(5) . . . . ?
O4 C10 C11 C12 -140.0(3) . . . . ?
O5 C6 C7 C8 -127.1(6) . . . . ?
O6 C14 C15 C16 180.0(4) . . . . ?
O7 C16 C17 C12 178.6(4) . . . . ?
O7 C16 C17 C18 -0.8(6) . . . . ?
